data_7042485
loop_
_publ_author_name
'Rasheed, O. K.'
'McDouall, J. J. W.'
'Muryn, C. A.'
'Raftery, J.'
'Vitorica-Yrezabal, I J'
'Quayle, P.'

_publ_section_title
;
 The assembly of &quot;S3N&quot;-ligands decorated with an azo-dye as
 potential sensors for heavy metal ions.
;
_journal_issue 16
_journal_name_full 'Dalton transactions (Cambridge, England : 2003)'
_journal_page_first 5229
_journal_page_last 5239
_journal_paper_doi 10.1039/c7dt00569e
_journal_volume 46
_journal_year 2017
_chemical_formula_moiety 'C22 H19 N3 O5'
_chemical_formula_sum 'C22 H19 N3 O5'
_chemical_formula_weight 405.40
_chemical_name_systematic
;
 ? 
;
_space_group_crystal_system triclinic
_space_group_IT_number 2
_space_group_name_Hall '-P 1'
_space_group_name_H-M_alt 'P -1'
_symmetry_space_group_name_Hall '-P 1'
_symmetry_space_group_name_H-M 'P -1'
_atom_sites_solution_hydrogens geom
_audit_creation_date 2017-03-06
_audit_creation_method
;
Olex2 1.2
(compiled 2017.03.02 svn.r3394 for OlexSys, GUI svn.r5324)
;
_audit_update_record
;
2017-03-14 deposited with the CCDC.
2017-03-14 downloaded from the CCDC.
;
_cell_angle_alpha 80.037(4)
_cell_angle_beta 86.240(5)
_cell_angle_gamma 87.076(4)
_cell_formula_units_Z 2
_cell_length_a 4.5402(3)
_cell_length_b 10.8201(7)
_cell_length_c 19.7081(11)
_cell_measurement_reflns_used 1638
_cell_measurement_temperature 100(2)
_cell_measurement_theta_max 70.08
_cell_measurement_theta_min 4.15
_cell_volume 950.74(10)
_computing_cell_refinement 'Bruker SAINT'
_computing_data_collection 'Bruker APEX2'
_computing_data_reduction 'Bruker SAINT'
_computing_molecular_graphics 'Olex2 (Dolomanov et al., 2009)'
_computing_publication_material 'Olex2 (Dolomanov et al., 2009)'
_computing_structure_refinement 'ShelXL (Sheldrick, 2015)'
_computing_structure_solution 'SHELXS-97 (Sheldrick, 2008)'
_diffrn_ambient_temperature 100.15
_diffrn_measured_fraction_theta_full 0.952
_diffrn_measured_fraction_theta_max 0.952
_diffrn_measurement_device_type 'Bruker APEX-II CCD'
_diffrn_measurement_method '\f and \w scans'
_diffrn_radiation_type CuK\a
_diffrn_radiation_wavelength 1.54178
_diffrn_reflns_av_R_equivalents 0.0376
_diffrn_reflns_av_unetI/netI 0.0445
_diffrn_reflns_Laue_measured_fraction_full 0.952
_diffrn_reflns_Laue_measured_fraction_max 0.952
_diffrn_reflns_limit_h_max 4
_diffrn_reflns_limit_h_min -5
_diffrn_reflns_limit_k_max 13
_diffrn_reflns_limit_k_min -13
_diffrn_reflns_limit_l_max 23
_diffrn_reflns_limit_l_min -23
_diffrn_reflns_number 6897
_diffrn_reflns_point_group_measured_fraction_full 0.952
_diffrn_reflns_point_group_measured_fraction_max 0.952
_diffrn_reflns_theta_full 67.679
_diffrn_reflns_theta_max 68.237
_diffrn_reflns_theta_min 4.152
_exptl_absorpt_coefficient_mu 0.848
_exptl_absorpt_correction_T_max 0.9916
_exptl_absorpt_correction_T_min 0.778352
_exptl_absorpt_correction_type multi-scan
_exptl_absorpt_process_details SADABS
_exptl_crystal_colour yellow
_exptl_crystal_colour_primary yellow
_exptl_crystal_density_diffrn 1.416
_exptl_crystal_density_method 'not measured'
_exptl_crystal_description plate
_exptl_crystal_F_000 424
_exptl_crystal_size_max 0.13
_exptl_crystal_size_mid 0.12
_exptl_crystal_size_min 0.01
_refine_diff_density_max 0.249
_refine_diff_density_min -0.227
_refine_diff_density_rms 0.050
_refine_ls_extinction_method none
_refine_ls_goodness_of_fit_ref 1.022
_refine_ls_hydrogen_treatment constr
_refine_ls_matrix_type full
_refine_ls_number_parameters 274
_refine_ls_number_reflns 3319
_refine_ls_number_restraints 0
_refine_ls_restrained_S_all 1.022
_refine_ls_R_factor_all 0.0677
_refine_ls_R_factor_gt 0.0447
_refine_ls_shift/su_max 0.000
_refine_ls_shift/su_mean 0.000
_refine_ls_structure_factor_coef Fsqd
_refine_ls_weighting_details 'w=1/[\s^2^(Fo^2^)+(0.0739P)^2^] where P=(Fo^2^+2Fc^2^)/3'
_refine_ls_weighting_scheme calc
_refine_ls_wR_factor_gt 0.1170
_refine_ls_wR_factor_ref 0.1285
_reflns_Friedel_coverage 0.000
_reflns_number_gt 2346
_reflns_number_total 3319
_reflns_threshold_expression 'I > 2\s(I)'
_cod_data_source_file c7dt00569e2.cif
_cod_data_source_block s3976ma
_cod_depositor_comments 'Adding full bibliography for 7042479--7042485.cif.'
_cod_database_code 7042485
_shelxl_version_number 2014/6
_shelx_space_group_comment
;
The symmetry employed for this shelxl refinement is uniquely defined
by the following loop, which should always be used as a source of
symmetry information in preference to the above space-group names.
They are only intended as comments.
;
_shelx_estimated_absorpt_t_max 0.992
_shelx_estimated_absorpt_t_min 0.898
_olex2_refinement_description
;
1. Fixed Uiso
 At 1.2 times of:
  All C(H) groups
 At 1.5 times of:
  All C(H,H,H) groups
2.a Aromatic/amide H refined with riding coordinates:
 C2(H2), C3(H3), C5(H5), C6(H6), C9(H9), C10(H10), C12(H12), C13(H13),
 C15(H15), C18(H18)
2.b Idealised Me refined as rotating group:
 C7(H7A,H7B,H7C), C20(H20A,H20B,H20C), C22(H22A,H22B,H22C)
;
_olex2_submission_special_instructions 'No special instructions were received'

loop_
_space_group_symop_operation_xyz
'x, y, z'
'-x, -y, -z'

loop_
_atom_site_label
_atom_site_type_symbol
_atom_site_fract_x
_atom_site_fract_y
_atom_site_fract_z
_atom_site_U_iso_or_equiv
_atom_site_adp_type
_atom_site_occupancy
_atom_site_site_symmetry_order
_atom_site_calc_flag
_atom_site_refinement_flags_posn
C1 C 1.2425(4) 0.2801(2) 0.64112(11) 0.0244(4) Uani 1 1 d .
C2 C 1.2474(4) 0.1597(2) 0.62449(10) 0.0243(4) Uani 1 1 d .
H2 H 1.3597 0.0929 0.6498 0.029 Uiso 1 1 calc R
C3 C 1.0848(4) 0.13895(19) 0.57010(11) 0.0233(4) Uani 1 1 d .
H3 H 1.0885 0.0575 0.5582 0.028 Uiso 1 1 calc R
C4 C 0.9180(4) 0.2354(2) 0.53327(10) 0.0227(4) Uani 1 1 d .
C5 C 0.9157(5) 0.3565(2) 0.55036(11) 0.0253(4) Uani 1 1 d .
H5 H 0.8011 0.4232 0.5256 0.030 Uiso 1 1 calc R
C6 C 1.0798(5) 0.3776(2) 0.60293(11) 0.0256(5) Uani 1 1 d .
H6 H 1.0825 0.4599 0.6135 0.031 Uiso 1 1 calc R
C7 C 1.5462(5) 0.2164(2) 0.73636(11) 0.0315(5) Uani 1 1 d .
H7A H 1.4131 0.1504 0.7579 0.047 Uiso 1 1 calc GR
H7B H 1.6345 0.2521 0.7723 0.047 Uiso 1 1 calc GR
H7C H 1.7028 0.1805 0.7081 0.047 Uiso 1 1 calc GR
C8 C 0.4625(4) 0.27197(19) 0.39139(10) 0.0222(4) Uani 1 1 d .
C9 C 0.3792(4) 0.15186(19) 0.38487(10) 0.0231(4) Uani 1 1 d .
H9 H 0.4344 0.0808 0.4177 0.028 Uiso 1 1 calc R
C10 C 0.2163(4) 0.13788(19) 0.33019(10) 0.0229(4) Uani 1 1 d .
H10 H 0.1638 0.0561 0.3254 0.027 Uiso 1 1 calc R
C11 C 0.1263(4) 0.24045(19) 0.28171(10) 0.0208(4) Uani 1 1 d .
C12 C 0.2005(4) 0.36002(19) 0.29056(10) 0.0232(4) Uani 1 1 d .
H12 H 0.1365 0.4315 0.2591 0.028 Uiso 1 1 calc R
C13 C 0.3663(4) 0.37548(19) 0.34476(10) 0.0234(4) Uani 1 1 d .
H13 H 0.4149 0.4575 0.3502 0.028 Uiso 1 1 calc R
C14 C -0.0339(4) 0.22204(19) 0.22140(10) 0.0208(4) Uani 1 1 d .
C15 C 0.0008(4) 0.11027(19) 0.19498(10) 0.0226(4) Uani 1 1 d .
H15 H 0.1280 0.0441 0.2158 0.027 Uiso 1 1 calc R
C16 C -0.1510(4) 0.09610(19) 0.13814(10) 0.0221(4) Uani 1 1 d .
C17 C -0.3647(4) 0.29182(19) 0.13057(10) 0.0206(4) Uani 1 1 d .
C18 C -0.2241(4) 0.31473(18) 0.18708(10) 0.0206(4) Uani 1 1 d .
H18 H -0.2564 0.3930 0.2025 0.025 Uiso 1 1 calc R
C19 C -0.1085(4) -0.02755(19) 0.11222(10) 0.0228(4) Uani 1 1 d .
C20 C -0.2499(5) -0.1508(2) 0.03398(11) 0.0289(5) Uani 1 1 d .
H20A H -0.0461 -0.1690 0.0179 0.043 Uiso 1 1 calc GR
H20B H -0.3799 -0.1457 -0.0043 0.043 Uiso 1 1 calc GR
H20C H -0.3125 -0.2179 0.0714 0.043 Uiso 1 1 calc GR
C21 C -0.5786(4) 0.38706(19) 0.09257(10) 0.0221(4) Uani 1 1 d .
C22 C -0.8200(5) 0.58599(19) 0.09072(11) 0.0276(5) Uani 1 1 d .
H22A H -0.7387 0.6213 0.0445 0.041 Uiso 1 1 calc GR
H22B H -0.8491 0.6527 0.1187 0.041 Uiso 1 1 calc GR
H22C H -1.0098 0.5492 0.0870 0.041 Uiso 1 1 calc GR
N1 N 0.7534(4) 0.20473(16) 0.47991(9) 0.0233(4) Uani 1 1 d .
N2 N 0.6341(4) 0.29930(16) 0.44414(9) 0.0236(4) Uani 1 1 d .
N3 N -0.3312(4) 0.18435(16) 0.10517(8) 0.0211(4) Uani 1 1 d .
O1 O 1.3840(3) 0.31254(14) 0.69385(8) 0.0299(4) Uani 1 1 d .
O2 O 0.0504(4) -0.11257(14) 0.13963(8) 0.0324(4) Uani 1 1 d .
O3 O -0.2666(3) -0.03168(13) 0.05912(7) 0.0273(3) Uani 1 1 d .
O4 O -0.7010(3) 0.37369(14) 0.04264(7) 0.0279(4) Uani 1 1 d .
O5 O -0.6155(3) 0.48928(13) 0.12324(7) 0.0241(3) Uani 1 1 d .

loop_
_atom_site_aniso_label
_atom_site_aniso_U_11
_atom_site_aniso_U_22
_atom_site_aniso_U_33
_atom_site_aniso_U_23
_atom_site_aniso_U_13
_atom_site_aniso_U_12
C1 0.0266(10) 0.0288(11) 0.0189(10) -0.0078(9) -0.0007(8) -0.0010(8)
C2 0.0261(10) 0.0242(11) 0.0221(10) -0.0029(9) -0.0035(8) 0.0035(8)
C3 0.0289(11) 0.0199(10) 0.0221(10) -0.0081(8) 0.0012(8) -0.0004(8)
C4 0.0252(10) 0.0264(11) 0.0176(10) -0.0072(8) -0.0005(8) -0.0011(8)
C5 0.0296(11) 0.0240(11) 0.0229(10) -0.0060(9) -0.0033(8) 0.0029(8)
C6 0.0308(11) 0.0226(10) 0.0255(11) -0.0106(9) -0.0027(8) 0.0019(8)
C7 0.0381(12) 0.0354(13) 0.0225(11) -0.0075(10) -0.0091(9) 0.0035(9)
C8 0.0228(10) 0.0273(11) 0.0182(10) -0.0104(8) -0.0006(7) 0.0038(8)
C9 0.0275(10) 0.0229(10) 0.0199(10) -0.0077(8) -0.0022(8) 0.0042(8)
C10 0.0284(10) 0.0207(10) 0.0211(10) -0.0089(8) -0.0011(8) 0.0007(8)
C11 0.0213(9) 0.0248(10) 0.0172(10) -0.0080(8) 0.0003(7) 0.0036(8)
C12 0.0273(10) 0.0227(10) 0.0202(10) -0.0073(8) -0.0026(8) 0.0072(8)
C13 0.0258(10) 0.0243(11) 0.0225(10) -0.0120(9) -0.0009(8) 0.0020(8)
C14 0.0223(10) 0.0237(10) 0.0175(9) -0.0078(8) 0.0008(7) 0.0003(8)
C15 0.0279(10) 0.0207(10) 0.0191(10) -0.0047(8) -0.0034(8) 0.0061(8)
C16 0.0261(10) 0.0220(10) 0.0196(10) -0.0085(8) 0.0002(8) 0.0005(8)
C17 0.0232(10) 0.0195(10) 0.0197(10) -0.0069(8) 0.0005(8) 0.0015(7)
C18 0.0258(10) 0.0197(10) 0.0179(10) -0.0093(8) 0.0010(7) 0.0017(7)
C19 0.0298(11) 0.0216(11) 0.0182(10) -0.0074(8) -0.0020(8) 0.0029(8)
C20 0.0407(12) 0.0241(11) 0.0262(11) -0.0158(9) -0.0094(9) 0.0056(9)
C21 0.0274(10) 0.0199(10) 0.0192(10) -0.0052(8) -0.0005(8) 0.0020(8)
C22 0.0349(12) 0.0213(11) 0.0279(11) -0.0087(9) -0.0055(9) 0.0068(9)
N1 0.0262(9) 0.0249(9) 0.0202(9) -0.0085(7) -0.0005(7) 0.0010(7)
N2 0.0274(9) 0.0244(9) 0.0205(9) -0.0086(7) -0.0026(7) 0.0017(7)
N3 0.0250(8) 0.0226(9) 0.0174(8) -0.0084(7) -0.0022(6) 0.0022(7)
O1 0.0367(8) 0.0304(8) 0.0257(8) -0.0114(7) -0.0119(6) 0.0039(6)
O2 0.0475(10) 0.0268(8) 0.0266(8) -0.0143(7) -0.0144(7) 0.0121(7)
O3 0.0382(8) 0.0223(8) 0.0257(8) -0.0144(6) -0.0115(6) 0.0068(6)
O4 0.0365(8) 0.0272(8) 0.0232(8) -0.0121(6) -0.0112(6) 0.0072(6)
O5 0.0315(8) 0.0203(7) 0.0226(7) -0.0104(6) -0.0076(6) 0.0081(6)

loop_
_atom_type_symbol
_atom_type_description
_atom_type_scat_dispersion_real
_atom_type_scat_dispersion_imag
_atom_type_scat_source
C C 0.0181 0.0091 'International Tables Vol C Tables 4.2.6.8 and 6.1.1.4'
H H 0.0000 0.0000 'International Tables Vol C Tables 4.2.6.8 and 6.1.1.4'
N N 0.0311 0.0180 'International Tables Vol C Tables 4.2.6.8 and 6.1.1.4'
O O 0.0492 0.0322 'International Tables Vol C Tables 4.2.6.8 and 6.1.1.4'

loop_
_geom_angle_atom_site_label_1
_geom_angle_atom_site_label_2
_geom_angle_atom_site_label_3
_geom_angle
C6 C1 C2 119.84(19)
O1 C1 C2 125.08(19)
O1 C1 C6 115.07(18)
C1 C2 H2 120.5
C3 C2 C1 119.03(19)
C3 C2 H2 120.5
C2 C3 H3 119.5
C4 C3 C2 120.96(19)
C4 C3 H3 119.5
C3 C4 C5 119.48(19)
C3 C4 N1 117.02(18)
C5 C4 N1 123.49(19)
C4 C5 H5 120.2
C6 C5 C4 119.6(2)
C6 C5 H5 120.2
C1 C6 H6 119.5
C5 C6 C1 121.0(2)
C5 C6 H6 119.5
H7A C7 H7B 109.5
H7A C7 H7C 109.5
H7B C7 H7C 109.5
O1 C7 H7A 109.5
O1 C7 H7B 109.5
O1 C7 H7C 109.5
C9 C8 N2 125.10(19)
C13 C8 C9 119.40(19)
C13 C8 N2 115.47(18)
C8 C9 H9 120.4
C10 C9 C8 119.27(19)
C10 C9 H9 120.4
C9 C10 H10 119.0
C9 C10 C11 121.92(19)
C11 C10 H10 119.0
C10 C11 C14 120.75(18)
C12 C11 C10 118.09(19)
C12 C11 C14 121.13(18)
C11 C12 H12 119.7
C13 C12 C11 120.66(19)
C13 C12 H12 119.7
C8 C13 H13 119.7
C12 C13 C8 120.56(19)
C12 C13 H13 119.7
C15 C14 C11 121.12(18)
C15 C14 C18 116.17(18)
C18 C14 C11 122.70(18)
C14 C15 H15 120.1
C16 C15 C14 119.78(19)
C16 C15 H15 120.1
C15 C16 C19 117.60(18)
N3 C16 C15 124.19(18)
N3 C16 C19 118.20(17)
C18 C17 C21 122.10(18)
N3 C17 C18 124.07(19)
N3 C17 C21 113.82(17)
C14 C18 H18 120.1
C17 C18 C14 119.73(18)
C17 C18 H18 120.1
O2 C19 C16 122.11(18)
O2 C19 O3 125.35(18)
O3 C19 C16 112.52(17)
H20A C20 H20B 109.5
H20A C20 H20C 109.5
H20B C20 H20C 109.5
O3 C20 H20A 109.5
O3 C20 H20B 109.5
O3 C20 H20C 109.5
O4 C21 C17 125.05(18)
O4 C21 O5 124.26(19)
O5 C21 C17 110.68(16)
H22A C22 H22B 109.5
H22A C22 H22C 109.5
H22B C22 H22C 109.5
O5 C22 H22A 109.5
O5 C22 H22B 109.5
O5 C22 H22C 109.5
N2 N1 C4 113.13(17)
N1 N2 C8 114.68(17)
C16 N3 C17 116.04(17)
C1 O1 C7 117.92(17)
C19 O3 C20 115.49(16)
C21 O5 C22 114.79(15)

loop_
_geom_bond_atom_site_label_1
_geom_bond_atom_site_label_2
_geom_bond_distance
C1 C2 1.396(3)
C1 C6 1.394(3)
C1 O1 1.361(3)
C2 H2 0.9500
C2 C3 1.396(3)
C3 H3 0.9500
C3 C4 1.385(3)
C4 C5 1.407(3)
C4 N1 1.423(3)
C5 H5 0.9500
C5 C6 1.372(3)
C6 H6 0.9500
C7 H7A 0.9800
C7 H7B 0.9800
C7 H7C 0.9800
C7 O1 1.424(3)
C8 C9 1.401(3)
C8 C13 1.391(3)
C8 N2 1.418(3)
C9 H9 0.9500
C9 C10 1.380(3)
C10 H10 0.9500
C10 C11 1.396(3)
C11 C12 1.396(3)
C11 C14 1.480(3)
C12 H12 0.9500
C12 C13 1.384(3)
C13 H13 0.9500
C14 C15 1.395(3)
C14 C18 1.401(3)
C15 H15 0.9500
C15 C16 1.387(3)
C16 C19 1.512(3)
C16 N3 1.334(3)
C17 C18 1.384(3)
C17 C21 1.514(3)
C17 N3 1.341(3)
C18 H18 0.9500
C19 O2 1.212(2)
C19 O3 1.315(2)
C20 H20A 0.9800
C20 H20B 0.9800
C20 H20C 0.9800
C20 O3 1.456(2)
C21 O4 1.195(3)
C21 O5 1.348(2)
C22 H22A 0.9800
C22 H22B 0.9800
C22 H22C 0.9800
C22 O5 1.454(2)
N1 N2 1.258(2)

loop_
_geom_torsion_atom_site_label_1
_geom_torsion_atom_site_label_2
_geom_torsion_atom_site_label_3
_geom_torsion_atom_site_label_4
_geom_torsion
C1 C2 C3 C4 -0.6(3)
C2 C1 C6 C5 2.1(3)
C2 C1 O1 C7 -1.1(3)
C2 C3 C4 C5 0.8(3)
C2 C3 C4 N1 -178.39(17)
C3 C4 C5 C6 0.4(3)
C3 C4 N1 N2 -172.74(17)
C4 C5 C6 C1 -1.9(3)
C4 N1 N2 C8 -178.64(15)
C5 C4 N1 N2 8.1(3)
C6 C1 C2 C3 -0.8(3)
C6 C1 O1 C7 177.94(18)
C8 C9 C10 C11 -1.3(3)
C9 C8 C13 C12 -2.8(3)
C9 C8 N2 N1 11.5(3)
C9 C10 C11 C12 -1.3(3)
C9 C10 C11 C14 176.55(17)
C10 C11 C12 C13 1.9(3)
C10 C11 C14 C15 -26.2(3)
C10 C11 C14 C18 154.68(18)
C11 C12 C13 C8 0.1(3)
C11 C14 C15 C16 -179.61(18)
C11 C14 C18 C17 179.34(17)
C12 C11 C14 C15 151.60(19)
C12 C11 C14 C18 -27.5(3)
C13 C8 C9 C10 3.4(3)
C13 C8 N2 N1 -170.56(16)
C14 C11 C12 C13 -175.93(17)
C14 C15 C16 C19 -179.18(18)
C14 C15 C16 N3 0.8(3)
C15 C14 C18 C17 0.2(3)
C15 C16 C19 O2 0.3(3)
C15 C16 C19 O3 178.78(17)
C15 C16 N3 C17 -0.8(3)
C16 C19 O3 C20 -176.55(17)
C17 C21 O5 C22 -179.47(16)
C18 C14 C15 C16 -0.4(3)
C18 C17 C21 O4 178.2(2)
C18 C17 C21 O5 -2.5(3)
C18 C17 N3 C16 0.5(3)
C19 C16 N3 C17 179.19(17)
C21 C17 C18 C14 178.39(17)
C21 C17 N3 C16 -178.22(16)
N1 C4 C5 C6 179.57(18)
N2 C8 C9 C10 -178.76(17)
N2 C8 C13 C12 179.14(18)
N3 C16 C19 O2 -179.62(19)
N3 C16 C19 O3 -1.2(3)
N3 C17 C18 C14 -0.2(3)
N3 C17 C21 O4 -3.1(3)
N3 C17 C21 O5 176.23(16)
O1 C1 C2 C3 178.16(18)
O1 C1 C6 C5 -177.00(18)
O2 C19 O3 C20 1.8(3)
O4 C21 O5 C22 -0.2(3)
